data_2226374
loop_
_publ_author_name
'Wang, Fu-Ming'

_publ_section_title
;
 {<i>N</i>,<i>N</i>'-Bis[1-(2-pyridyl)ethylidene]ethane-1,2-diamine-\k^4^<i>N</i>,<i>N</i>',<i>N</i>'',<i>N</i>'''}bis(thiocyanato-\k<i>N</i>)manganese(II)
;
_journal_coeditor_code CI5097
_journal_issue 7
_journal_name_full 'Acta Crystallographica Section E'
_journal_page_first m776
_journal_paper_doi 10.1107/S1600536810021550
_journal_volume 66
_journal_year 2010
_chemical_formula_iupac '[Mn (N C S)2 (C16 H18 N4)]'
_chemical_formula_moiety 'C18 H18 Mn N6 S2'
_chemical_formula_sum 'C18 H18 Mn N6 S2'
_chemical_formula_weight 437.44
_chemical_name_systematic
;
{<i>N</i>,<i>N</i>'-Bis[1-(2-pyridyl)ethylidene]ethane-1,2-diamine-
\k^4^<i>N</i>,<i>N</i>',<i>N</i>'',<i>N</i>'''}bis(thiocyanato-
\k<i>N</i>)manganese(II)
;
_space_group_IT_number 15
_symmetry_cell_setting monoclinic
_symmetry_space_group_name_Hall '-C 2yc'
_symmetry_space_group_name_H-M 'C 1 2/c 1'
_atom_sites_solution_hydrogens geom
_atom_sites_solution_primary direct
_atom_sites_solution_secondary difmap
_audit_creation_method SHELXL-97
_cell_angle_alpha 90.00
_cell_angle_beta 90.857(4)
_cell_angle_gamma 90.00
_cell_formula_units_Z 4
_cell_length_a 12.570(4)
_cell_length_b 16.341(5)
_cell_length_c 9.962(3)
_cell_measurement_reflns_used 1222
_cell_measurement_temperature 298(2)
_cell_measurement_theta_max 25.3
_cell_measurement_theta_min 2.6
_cell_volume 2046.0(11)
_computing_cell_refinement 'SAINT (Bruker, 1998)'
_computing_data_collection 'SMART (Bruker, 1998)'
_computing_data_reduction 'SAINT (Bruker, 1998)'
_computing_molecular_graphics 'SHELXTL (Sheldrick, 2008)'
_computing_publication_material 'SHELXTL (Sheldrick, 2008)'
_computing_structure_refinement 'SHELXL97 (Sheldrick, 2008)'
_computing_structure_solution 'SHELXS97 (Sheldrick, 2008)'
_diffrn_ambient_temperature 298(2)
_diffrn_measured_fraction_theta_full 0.969
_diffrn_measured_fraction_theta_max 0.969
_diffrn_measurement_device_type 'Bruker SMART CCD area-detector'
_diffrn_measurement_method '\w scan'
_diffrn_radiation_monochromator graphite
_diffrn_radiation_source 'fine-focus sealed tube'
_diffrn_radiation_type MoK\a
_diffrn_radiation_wavelength 0.71073
_diffrn_reflns_av_R_equivalents 0.0230
_diffrn_reflns_av_sigmaI/netI 0.0362
_diffrn_reflns_limit_h_max 12
_diffrn_reflns_limit_h_min -16
_diffrn_reflns_limit_k_max 20
_diffrn_reflns_limit_k_min -20
_diffrn_reflns_limit_l_max 10
_diffrn_reflns_limit_l_min -12
_diffrn_reflns_number 4479
_diffrn_reflns_theta_full 27.00
_diffrn_reflns_theta_max 27.00
_diffrn_reflns_theta_min 2.87
_diffrn_standards_number 0
_exptl_absorpt_coefficient_mu 0.864
_exptl_absorpt_correction_T_max 0.8813
_exptl_absorpt_correction_T_min 0.8670
_exptl_absorpt_correction_type multi-scan
_exptl_absorpt_process_details '(SADABS; Sheldrick, 1996)'
_exptl_crystal_colour brown
_exptl_crystal_density_diffrn 1.420
_exptl_crystal_density_method 'not measured'
_exptl_crystal_description Block
_exptl_crystal_F_000 900
_exptl_crystal_size_max 0.17
_exptl_crystal_size_mid 0.15
_exptl_crystal_size_min 0.15
_refine_diff_density_max 0.263
_refine_diff_density_min -0.349
_refine_ls_extinction_method none
_refine_ls_goodness_of_fit_ref 1.019
_refine_ls_hydrogen_treatment constr
_refine_ls_matrix_type full
_refine_ls_number_parameters 124
_refine_ls_number_reflns 2173
_refine_ls_number_restraints 0
_refine_ls_restrained_S_all 1.019
_refine_ls_R_factor_all 0.0593
_refine_ls_R_factor_gt 0.0388
_refine_ls_shift/su_max 0.001
_refine_ls_shift/su_mean 0.000
_refine_ls_structure_factor_coef Fsqd
_refine_ls_weighting_details 'calc w=1/[\s^2^(Fo^2^)+(0.0354P)^2^+1.1621P] where P=(Fo^2^+2Fc^2^)/3'
_refine_ls_weighting_scheme calc
_refine_ls_wR_factor_gt 0.0824
_refine_ls_wR_factor_ref 0.0928
_reflns_number_gt 1590
_reflns_number_total 2173
_reflns_threshold_expression I>2\s(I)
_cod_data_source_file ci5097.cif
_cod_data_source_block I
_cod_original_cell_volume 2045.9(10)
_cod_original_sg_symbol_H-M 'C 2/c'
_cod_database_code 2226374
_cod_database_fobs_code 2226374

loop_
_symmetry_equiv_pos_as_xyz
'x, y, z'
'-x, y, -z+1/2'
'x+1/2, y+1/2, z'
'-x+1/2, y+1/2, -z+1/2'
'-x, -y, -z'
'x, -y, z-1/2'
'-x+1/2, -y+1/2, -z'
'x+1/2, -y+1/2, z-1/2'

loop_
_atom_site_type_symbol
_atom_site_label
_atom_site_fract_x
_atom_site_fract_y
_atom_site_fract_z
_atom_site_U_iso_or_equiv
_atom_site_adp_type
_atom_site_calc_flag
_atom_site_refinement_flags
_atom_site_occupancy
_atom_site_disorder_assembly
_atom_site_disorder_group
Mn Mn1 0.5000 0.28864(3) 0.2500 0.04525(18) Uani d S 1 . .
N N1 0.42596(16) 0.32743(14) 0.03855(19) 0.0533(5) Uani d . 1 . .
N N2 0.44344(15) 0.17790(12) 0.13277(18) 0.0471(5) Uani d . 1 . .
N N3 0.63772(18) 0.34541(15) 0.1706(2) 0.0648(6) Uani d . 1 . .
S S1 0.82249(6) 0.38624(6) 0.04009(8) 0.0872(3) Uani d . 1 . .
C C1 0.4168(2) 0.40396(19) -0.0058(3) 0.0700(8) Uani d . 1 . .
H H1 0.4354 0.4463 0.0523 0.084 Uiso calc R 1 . .
C C2 0.3812(2) 0.4238(2) -0.1337(3) 0.0770(9) Uani d . 1 . .
H H2 0.3750 0.4781 -0.1605 0.092 Uiso calc R 1 . .
C C3 0.3554(2) 0.3616(2) -0.2193(3) 0.0774(9) Uani d . 1 . .
H H3 0.3325 0.3729 -0.3065 0.093 Uiso calc R 1 . .
C C4 0.3636(2) 0.28185(19) -0.1753(3) 0.0658(8) Uani d . 1 . .
H H4 0.3455 0.2388 -0.2323 0.079 Uiso calc R 1 . .
C C5 0.39910(18) 0.26645(16) -0.0454(2) 0.0492(6) Uani d . 1 . .
C C6 0.40708(18) 0.18264(16) 0.0130(2) 0.0482(6) Uani d . 1 . .
C C7 0.3715(2) 0.11213(18) -0.0729(3) 0.0731(8) Uani d . 1 . .
H H7A 0.4227 0.1028 -0.1418 0.110 Uiso calc R 1 . .
H H7B 0.3036 0.1246 -0.1134 0.110 Uiso calc R 1 . .
H H7C 0.3654 0.0639 -0.0184 0.110 Uiso calc R 1 . .
C C8 0.4512(2) 0.10020(15) 0.2047(2) 0.0563(7) Uani d . 1 . .
H H8A 0.4556 0.0555 0.1410 0.068 Uiso calc R 1 . .
H H8B 0.3881 0.0922 0.2580 0.068 Uiso calc R 1 . .
C C9 0.7137(2) 0.36210(16) 0.1152(2) 0.0515(6) Uani d . 1 . .

loop_
_atom_site_aniso_label
_atom_site_aniso_U_11
_atom_site_aniso_U_22
_atom_site_aniso_U_33
_atom_site_aniso_U_12
_atom_site_aniso_U_13
_atom_site_aniso_U_23
Mn1 0.0431(3) 0.0515(3) 0.0411(3) 0.000 0.0002(2) 0.000
N1 0.0524(12) 0.0574(14) 0.0500(12) 0.0008(10) -0.0029(9) 0.0033(10)
N2 0.0468(11) 0.0525(13) 0.0418(11) 0.0001(9) -0.0008(9) -0.0012(9)
N3 0.0507(13) 0.0863(17) 0.0575(13) -0.0072(12) 0.0016(10) 0.0114(12)
S1 0.0612(5) 0.1388(9) 0.0619(5) -0.0238(5) 0.0102(4) 0.0159(5)
C1 0.081(2) 0.0640(19) 0.0650(17) 0.0042(16) -0.0056(15) 0.0044(15)
C2 0.080(2) 0.078(2) 0.0727(19) 0.0090(17) -0.0060(17) 0.0206(17)
C3 0.069(2) 0.104(3) 0.0589(17) -0.0006(18) -0.0151(15) 0.0212(18)
C4 0.0610(17) 0.084(2) 0.0523(15) -0.0075(15) -0.0149(12) 0.0052(15)
C5 0.0352(12) 0.0679(17) 0.0444(13) -0.0030(11) -0.0011(10) 0.0014(12)
C6 0.0387(13) 0.0629(16) 0.0430(13) -0.0037(11) 0.0018(10) -0.0049(11)
C7 0.086(2) 0.077(2) 0.0553(16) -0.0141(17) -0.0139(15) -0.0073(14)
C8 0.0657(17) 0.0558(16) 0.0475(14) -0.0064(13) -0.0019(11) 0.0004(11)
C9 0.0520(15) 0.0619(17) 0.0405(12) -0.0004(13) -0.0061(11) 0.0071(11)

loop_
_atom_type_symbol
_atom_type_description
_atom_type_scat_dispersion_real
_atom_type_scat_dispersion_imag
_atom_type_scat_source
C C 0.0033 0.0016 'International Tables Vol C Tables 4.2.6.8 and 6.1.1.4'
H H 0.0000 0.0000 'International Tables Vol C Tables 4.2.6.8 and 6.1.1.4'
N N 0.0061 0.0033 'International Tables Vol C Tables 4.2.6.8 and 6.1.1.4'
S S 0.1246 0.1234 'International Tables Vol C Tables 4.2.6.8 and 6.1.1.4'
Mn Mn 0.3368 0.7283 'International Tables Vol C Tables 4.2.6.8 and 6.1.1.4'

loop_
_geom_angle_atom_site_label_1
_geom_angle_atom_site_label_2
_geom_angle_atom_site_label_3
_geom_angle_site_symmetry_1
_geom_angle_site_symmetry_3
_geom_angle
_geom_angle_publ_flag
N3 Mn1 N3 . 2_655 128.28(13) ?
N3 Mn1 N2 . . 114.09(8) ?
N3 Mn1 N2 2_655 . 106.83(8) ?
N3 Mn1 N2 . 2_655 106.83(8) ?
N3 Mn1 N2 2_655 2_655 114.09(8) ?
N2 Mn1 N2 . 2_655 73.78(10) ?
N3 Mn1 N1 . 2_655 84.43(8) ?
N3 Mn1 N1 2_655 2_655 82.20(8) ?
N2 Mn1 N1 . 2_655 141.89(7) ?
N2 Mn1 N1 2_655 2_655 68.89(7) ?
N3 Mn1 N1 . . 82.20(8) ?
N3 Mn1 N1 2_655 . 84.43(8) ?
N2 Mn1 N1 . . 68.89(7) ?
N2 Mn1 N1 2_655 . 141.89(7) ?
N1 Mn1 N1 2_655 . 149.06(11) ?
C1 N1 C5 . . 118.1(2) ?
C1 N1 Mn1 . . 125.15(18) ?
C5 N1 Mn1 . . 116.51(16) ?
C6 N2 C8 . . 122.2(2) ?
C6 N2 Mn1 . . 122.72(17) ?
C8 N2 Mn1 . . 115.07(14) ?
C9 N3 Mn1 . . 166.9(2) ?
N1 C1 C2 . . 123.5(3) ?
N1 C1 H1 . . 118.3 ?
C2 C1 H1 . . 118.3 ?
C3 C2 C1 . . 118.2(3) ?
C3 C2 H2 . . 120.9 ?
C1 C2 H2 . . 120.9 ?
C2 C3 C4 . . 119.4(3) ?
C2 C3 H3 . . 120.3 ?
C4 C3 H3 . . 120.3 ?
C3 C4 C5 . . 119.3(3) ?
C3 C4 H4 . . 120.3 ?
C5 C4 H4 . . 120.3 ?
N1 C5 C4 . . 121.5(2) ?
N1 C5 C6 . . 115.1(2) ?
C4 C5 C6 . . 123.4(2) ?
N2 C6 C5 . . 116.3(2) ?
N2 C6 C7 . . 126.0(2) ?
C5 C6 C7 . . 117.7(2) ?
C6 C7 H7A . . 109.5 ?
C6 C7 H7B . . 109.5 ?
H7A C7 H7B . . 109.5 ?
C6 C7 H7C . . 109.5 ?
H7A C7 H7C . . 109.5 ?
H7B C7 H7C . . 109.5 ?
N2 C8 C8 . 2_655 109.89(15) ?
N2 C8 H8A . . 109.7 ?
C8 C8 H8A 2_655 . 109.7 ?
N2 C8 H8B . . 109.7 ?
C8 C8 H8B 2_655 . 109.7 ?
H8A C8 H8B . . 108.2 ?
N3 C9 S1 . . 178.7(2) ?

loop_
_geom_bond_atom_site_label_1
_geom_bond_atom_site_label_2
_geom_bond_site_symmetry_2
_geom_bond_distance
_geom_bond_publ_flag
Mn1 N3 . 2.127(2) y
Mn1 N3 2_655 2.127(2) ?
Mn1 N2 . 2.263(2) y
Mn1 N2 2_655 2.263(2) ?
Mn1 N1 2_655 2.376(2) ?
Mn1 N1 . 2.376(2) y
N1 C1 . 1.331(3) ?
N1 C5 . 1.341(3) ?
N2 C6 . 1.273(3) ?
N2 C8 . 1.461(3) ?
N3 C9 . 1.144(3) ?
S1 C9 . 1.617(3) ?
C1 C2 . 1.382(4) ?
C1 H1 . 0.93 ?
C2 C3 . 1.363(4) ?
C2 H2 . 0.93 ?
C3 C4 . 1.378(4) ?
C3 H3 . 0.93 ?
C4 C5 . 1.386(3) ?
C4 H4 . 0.93 ?
C5 C6 . 1.491(4) ?
C6 C7 . 1.500(3) ?
C7 H7A . 0.96 ?
C7 H7B . 0.96 ?
C7 H7C . 0.96 ?
C8 C8 2_655 1.512(5) ?
C8 H8A . 0.97 ?
C8 H8B . 0.97 ?
